data_2217462
loop_
_publ_author_name
'Ting-Ting Han'
'Jian-Fang Ma'
'Lai-Ping Zhang'
'Quan-Jun Li'

_publ_section_title
(5,6:19,20-Dibenzo-1,4,11,14-tetraoxa-8,17-diazacycloeicosane-\k^4^<i>N</i>^8^,<i>O</i>^11^,<i>O</i>^14^,<i>N</i>^17^)dinitrato-\k^4^<i>O</i>,<i>O</i>'-cadmium(II)
_journal_coeditor_code CS2056
_journal_issue 2
_journal_name_full 'Acta Crystallographica Section E'
_journal_page_first m322
_journal_page_last m322
_journal_paper_doi 10.1107/S1600536807056541
_journal_volume 64
_journal_year 2008
_chemical_formula_iupac '[Cd (N O3)2 (C22 H30 N2 O4)]'
_chemical_formula_moiety 'C22 H30 Cd N4 O10'
_chemical_formula_sum 'C22 H30 Cd N4 O10'
_chemical_formula_weight 622.90
_chemical_name_systematic
;
[5,6:19,20-Dibenzo-1,4,11,14-tetraoxa-8,17-diazacycloeicosane-
\k^4^N^8^,O^11^,O^14^,N^17^]dinitrato-\k^4^O,O'-cadmium(II)
;
_space_group_IT_number 14
_symmetry_cell_setting monoclinic
_symmetry_space_group_name_Hall '-P 2ybc'
_symmetry_space_group_name_H-M 'P 1 21/c 1'
_atom_sites_solution_hydrogens geom
_atom_sites_solution_primary direct
_atom_sites_solution_secondary difmap
_audit_creation_method SHELXL97
_cell_angle_alpha 90.000(4)
_cell_angle_beta 92.568(4)
_cell_angle_gamma 90.000(4)
_cell_formula_units_Z 4
_cell_length_a 13.167(3)
_cell_length_b 7.6750(15)
_cell_length_c 25.227(5)
_cell_measurement_reflns_used 3767
_cell_measurement_temperature 293(2)
_cell_measurement_theta_max 25.2
_cell_measurement_theta_min 1.6
_cell_volume 2546.8(9)
_computing_cell_refinement 'SAINT (Bruker, 1999)'
_computing_data_collection 'SMART (Bruker, 1997)'
_computing_data_reduction 'SAINT (Bruker, 1999)'
_computing_molecular_graphics 'SHELXTL-Plus (Sheldrick, 1990)'
_computing_publication_material 'SHELXL97 (Sheldrick, 1997)'
_computing_structure_refinement 'SHELXL97 (Sheldrick, 1997)'
_computing_structure_solution 'SHELXS97 (Sheldrick, 1997)'
_diffrn_ambient_temperature 293(2)
_diffrn_measured_fraction_theta_full 0.994
_diffrn_measured_fraction_theta_max 0.990
_diffrn_measurement_device_type 'Bruker APEX CCD area-detector'
_diffrn_measurement_method \w
_diffrn_radiation_monochromator graphite
_diffrn_radiation_source 'fine-focus sealed tube'
_diffrn_radiation_type MoK\a
_diffrn_radiation_wavelength 0.71069
_diffrn_reflns_av_R_equivalents 0.0564
_diffrn_reflns_av_sigmaI/netI 0.0623
_diffrn_reflns_limit_h_max 14
_diffrn_reflns_limit_h_min -15
_diffrn_reflns_limit_k_max 8
_diffrn_reflns_limit_k_min -9
_diffrn_reflns_limit_l_max 23
_diffrn_reflns_limit_l_min -30
_diffrn_reflns_number 12190
_diffrn_reflns_theta_full 25.00
_diffrn_reflns_theta_max 25.22
_diffrn_reflns_theta_min 1.62
_diffrn_standards_decay_% 0
_diffrn_standards_interval_count 0
_diffrn_standards_number 0
_exptl_absorpt_coefficient_mu 0.920
_exptl_absorpt_correction_T_max 0.84
_exptl_absorpt_correction_T_min 0.82
_exptl_absorpt_correction_type multi-scan
_exptl_absorpt_process_details '(SADABS; Sheldrick, 1996)'
_exptl_crystal_colour colourless
_exptl_crystal_density_diffrn 1.625
_exptl_crystal_density_method 'not measured'
_exptl_crystal_description block
_exptl_crystal_F_000 1272
_exptl_crystal_size_max 0.22
_exptl_crystal_size_mid 0.21
_exptl_crystal_size_min 0.19
_refine_diff_density_max 1.003
_refine_diff_density_min -0.996
_refine_ls_extinction_method none
_refine_ls_goodness_of_fit_ref 1.041
_refine_ls_hydrogen_treatment mixed
_refine_ls_matrix_type full
_refine_ls_number_parameters 349
_refine_ls_number_reflns 4558
_refine_ls_number_restraints 1
_refine_ls_restrained_S_all 1.045
_refine_ls_R_factor_all 0.0508
_refine_ls_R_factor_gt 0.0414
_refine_ls_shift/su_max 0.000
_refine_ls_shift/su_mean 0.000
_refine_ls_structure_factor_coef Fsqd
_refine_ls_weighting_details 'calc w = 1/[\s^2^(Fo^2^)+(0.0554P)^2^+0.8726P] where P=(Fo^2^+2Fc^2^)/3'
_refine_ls_weighting_scheme calc
_refine_ls_wR_factor_gt 0.0980
_refine_ls_wR_factor_ref 0.1048
_reflns_number_gt 3767
_reflns_number_total 4558
_reflns_threshold_expression I>2\s(I)
_cod_data_source_file cs2056.cif
_cod_data_source_block I
_cod_original_sg_symbol_H-M 'P 21/c'
_cod_database_code 2217462
_cod_database_fobs_code 2217462

loop_
_symmetry_equiv_pos_as_xyz
'x, y, z'
'-x, y+1/2, -z+1/2'
'-x, -y, -z'
'x, -y-1/2, z-1/2'

loop_
_atom_site_type_symbol
_atom_site_label
_atom_site_fract_x
_atom_site_fract_y
_atom_site_fract_z
_atom_site_U_iso_or_equiv
_atom_site_adp_type
_atom_site_calc_flag
_atom_site_refinement_flags
_atom_site_occupancy
Cd Cd1 0.237559(19) 0.06536(3) 0.068001(9) 0.03453(12) Uani d . 1
C C1 0.3037(3) 0.2975(5) 0.26599(15) 0.0463(9) Uani d . 1
C C2 0.3327(4) 0.3662(6) 0.31505(16) 0.0567(11) Uani d . 1
H H2 0.2898 0.4418 0.3323 0.068 Uiso calc R 1
C C3 0.4250(3) 0.3218(6) 0.33784(16) 0.0556(11) Uani d . 1
H H3 0.4448 0.3669 0.3709 0.067 Uiso calc R 1
C C4 0.4888(3) 0.2114(6) 0.31257(17) 0.0566(11) Uani d . 1
H H4 0.5522 0.1839 0.3281 0.068 Uiso calc R 1
C C5 0.4585(3) 0.1415(5) 0.26411(16) 0.0501(10) Uani d . 1
H H5 0.5020 0.0665 0.2471 0.060 Uiso calc R 1
C C6 0.3642(3) 0.1809(5) 0.24025(14) 0.0422(9) Uani d . 1
C C7 0.1505(5) 0.4558(8) 0.2560(3) 0.110(3) Uani d D 1
H H7A 0.1873 0.5651 0.2544 0.132 Uiso calc R 1
H H7B 0.1373 0.4350 0.2930 0.132 Uiso calc R 1
C C8 0.0537(3) 0.4785(6) 0.22754(19) 0.0597(12) Uani d D 1
H H8A 0.0022 0.5032 0.2528 0.072 Uiso calc R 1
H H8B 0.0579 0.5785 0.2042 0.072 Uiso calc R 1
C C9 -0.0699(3) 0.3258(5) 0.17268(16) 0.0460(9) Uani d . 1
C C10 -0.1521(3) 0.4239(5) 0.18653(18) 0.0552(11) Uani d . 1
H H10 -0.1454 0.5067 0.2134 0.066 Uiso calc R 1
C C11 -0.2452(3) 0.3972(6) 0.15981(19) 0.0587(11) Uani d . 1
H H11 -0.3015 0.4611 0.1695 0.070 Uiso calc R 1
C C12 -0.2557(3) 0.2788(6) 0.11950(17) 0.0550(10) Uani d . 1
H H12 -0.3181 0.2642 0.1014 0.066 Uiso calc R 1
C C13 -0.1727(3) 0.1810(5) 0.10590(16) 0.0479(9) Uani d . 1
H H13 -0.1798 0.0994 0.0787 0.057 Uiso calc R 1
C C14 -0.0788(3) 0.2032(5) 0.13236(14) 0.0414(8) Uani d . 1
C C15 0.3261(3) 0.0939(5) 0.18976(15) 0.0454(9) Uani d . 1
H H15A 0.3732 0.0017 0.1814 0.054 Uiso calc R 1
H H15B 0.2612 0.0397 0.1960 0.054 Uiso calc R 1
C C16 0.0130(3) 0.1004(4) 0.11704(16) 0.0412(8) Uani d . 1
H H16A 0.0521 0.0678 0.1490 0.049 Uiso calc R 1
H H16B -0.0097 -0.0059 0.0994 0.049 Uiso calc R 1
C C17 0.4099(3) 0.2851(5) 0.12706(16) 0.0478(9) Uani d . 1
H H17A 0.4557 0.1927 0.1173 0.057 Uiso calc R 1
H H17B 0.4415 0.3482 0.1567 0.057 Uiso calc R 1
C C18 0.3922(4) 0.4067(5) 0.08089(18) 0.0577(11) Uani d . 1
H H18A 0.3528 0.5068 0.0914 0.069 Uiso calc R 1
H H18B 0.4565 0.4476 0.0683 0.069 Uiso calc R 1
C C19 0.3169(4) 0.4064(5) -0.00699(17) 0.0543(11) Uani d . 1
H H19A 0.3795 0.4405 -0.0230 0.065 Uiso calc R 1
H H19B 0.2782 0.5105 0.0003 0.065 Uiso calc R 1
C C20 0.2563(3) 0.2872(6) -0.04333(15) 0.0541(10) Uani d . 1
H H20A 0.2293 0.3534 -0.0735 0.065 Uiso calc R 1
H H20B 0.3008 0.1979 -0.0565 0.065 Uiso calc R 1
C C21 0.0930(3) 0.3238(5) -0.00682(16) 0.0474(9) Uani d . 1
H H21A 0.0550 0.3526 -0.0395 0.057 Uiso calc R 1
H H21B 0.1202 0.4308 0.0086 0.057 Uiso calc R 1
C C22 0.0255(3) 0.2383(5) 0.03056(15) 0.0445(9) Uani d . 1
H H22A -0.0314 0.3145 0.0370 0.053 Uiso calc R 1
H H22B -0.0012 0.1316 0.0148 0.053 Uiso calc R 1
N N1 0.3131(2) 0.2088(4) 0.14301(11) 0.0380(7) Uani d . 1
N N2 0.0799(2) 0.1973(4) 0.08151(12) 0.0362(7) Uani d . 1
N N3 0.1614(3) -0.2792(4) 0.09950(14) 0.0510(8) Uani d . 1
N N4 0.3934(3) -0.1361(4) 0.02528(15) 0.0504(8) Uani d . 1
O O1 0.2109(2) 0.3313(4) 0.24031(13) 0.0725(10) Uani d . 1
O O2 0.0240(2) 0.3344(4) 0.19770(14) 0.0711(10) Uani d . 1
O O3 0.3384(2) 0.3117(3) 0.04042(10) 0.0510(7) Uani d . 1
O O4 0.1745(2) 0.2061(3) -0.01765(9) 0.0444(6) Uani d . 1
O O5 0.3898(3) -0.1102(5) 0.07408(14) 0.0717(9) Uani d . 1
O O6 0.3226(3) -0.0730(4) -0.00288(13) 0.0649(9) Uani d . 1
O O7 0.4605(3) -0.2216(5) 0.00709(18) 0.0926(12) Uani d . 1
O O8 0.1473(3) -0.2092(4) 0.05524(13) 0.0673(8) Uani d . 1
O O9 0.1617(10) -0.439(3) 0.1075(11) 0.067(4) Uani d P 0.50
O O10 0.1959(3) -0.1895(4) 0.13589(14) 0.0847(11) Uani d . 1
O O11 0.1198(10) -0.424(3) 0.1043(11) 0.075(4) Uani d P 0.50
H H1N 0.272(4) 0.298(7) 0.150(2) 0.090 Uiso d . 1
H H2N 0.098(4) 0.287(8) 0.096(2) 0.090 Uiso d . 1

loop_
_atom_site_aniso_label
_atom_site_aniso_U_11
_atom_site_aniso_U_22
_atom_site_aniso_U_33
_atom_site_aniso_U_12
_atom_site_aniso_U_13
_atom_site_aniso_U_23
Cd1 0.04017(18) 0.02992(17) 0.03375(17) 0.00307(10) 0.00432(12) -0.00144(9)
C1 0.049(2) 0.047(2) 0.043(2) -0.0025(18) 0.0002(18) -0.0047(17)
C2 0.070(3) 0.055(2) 0.045(2) -0.006(2) 0.001(2) -0.0145(19)
C3 0.067(3) 0.062(3) 0.037(2) -0.019(2) -0.004(2) -0.0040(19)
C4 0.061(3) 0.052(2) 0.055(2) -0.013(2) -0.015(2) 0.011(2)
C5 0.056(2) 0.043(2) 0.051(2) 0.0012(19) 0.000(2) 0.0005(17)
C6 0.054(2) 0.0334(19) 0.0387(19) -0.0028(17) -0.0029(18) -0.0004(15)
C7 0.088(4) 0.077(4) 0.160(6) 0.035(3) -0.051(4) -0.068(4)
C8 0.069(3) 0.045(2) 0.065(3) 0.012(2) -0.002(2) -0.021(2)
C9 0.049(2) 0.040(2) 0.049(2) 0.0082(18) 0.0055(19) -0.0021(17)
C10 0.058(3) 0.051(2) 0.057(3) 0.014(2) 0.010(2) -0.0077(19)
C11 0.052(3) 0.058(3) 0.068(3) 0.020(2) 0.015(2) 0.003(2)
C12 0.045(2) 0.060(3) 0.060(3) 0.003(2) 0.008(2) 0.004(2)
C13 0.047(2) 0.046(2) 0.051(2) -0.0023(18) 0.0070(19) -0.0009(17)
C14 0.045(2) 0.0354(19) 0.044(2) 0.0011(16) 0.0102(17) 0.0007(16)
C15 0.058(2) 0.036(2) 0.041(2) 0.0021(17) -0.0024(19) -0.0043(15)
C16 0.047(2) 0.0306(18) 0.046(2) 0.0049(16) 0.0073(18) -0.0012(15)
C17 0.043(2) 0.050(2) 0.050(2) -0.0066(18) 0.0027(18) -0.0054(18)
C18 0.067(3) 0.048(2) 0.057(3) -0.013(2) 0.003(2) 0.0000(19)
C19 0.055(2) 0.057(3) 0.052(2) -0.002(2) 0.020(2) 0.0180(19)
C20 0.063(3) 0.063(3) 0.038(2) 0.006(2) 0.0227(19) 0.0073(19)
C21 0.056(2) 0.039(2) 0.047(2) 0.0117(18) -0.0001(19) 0.0057(17)
C22 0.047(2) 0.037(2) 0.050(2) 0.0064(17) -0.0003(18) 0.0011(16)
N1 0.0424(17) 0.0356(16) 0.0361(16) 0.0006(13) 0.0027(14) -0.0016(13)
N2 0.0402(16) 0.0287(15) 0.0401(16) 0.0027(13) 0.0037(13) -0.0051(12)
N3 0.064(2) 0.0343(18) 0.055(2) -0.0062(17) 0.0082(18) -0.0069(16)
N4 0.051(2) 0.0383(18) 0.063(2) 0.0029(16) 0.0114(18) -0.0043(16)
O1 0.0618(19) 0.079(2) 0.074(2) 0.0264(17) -0.0188(17) -0.0395(18)
O2 0.0611(19) 0.0554(19) 0.095(2) 0.0182(15) -0.0221(18) -0.0349(17)
O3 0.0648(18) 0.0436(15) 0.0444(14) -0.0110(13) 0.0024(13) 0.0079(12)
O4 0.0554(16) 0.0399(14) 0.0385(13) 0.0078(12) 0.0076(12) -0.0001(11)
O5 0.076(2) 0.074(2) 0.063(2) 0.0211(18) -0.0111(19) -0.0101(17)
O6 0.071(2) 0.065(2) 0.0579(19) 0.0131(16) -0.0053(17) -0.0043(14)
O7 0.075(2) 0.071(2) 0.135(3) 0.0246(19) 0.044(2) -0.018(2)
O8 0.079(2) 0.0600(19) 0.0618(19) -0.0019(16) -0.0068(17) 0.0067(16)
O9 0.076(9) 0.036(5) 0.091(7) -0.017(8) 0.008(9) -0.002(4)
O10 0.122(3) 0.054(2) 0.075(2) -0.0126(19) -0.023(2) -0.0153(17)
O11 0.090(11) 0.048(7) 0.087(7) -0.031(9) 0.006(11) -0.004(5)

loop_
_atom_type_symbol
_atom_type_description
_atom_type_scat_dispersion_real
_atom_type_scat_dispersion_imag
_atom_type_scat_source
C C 0.0033 0.0016 'International Tables Vol C Tables 4.2.6.8 and 6.1.1.4'
H H 0.0000 0.0000 'International Tables Vol C Tables 4.2.6.8 and 6.1.1.4'
N N 0.0061 0.0033 'International Tables Vol C Tables 4.2.6.8 and 6.1.1.4'
O O 0.0106 0.0060 'International Tables Vol C Tables 4.2.6.8 and 6.1.1.4'
Cd Cd -0.8075 1.2024 'International Tables Vol C Tables 4.2.6.8 and 6.1.1.4'

loop_
_geom_angle_atom_site_label_1
_geom_angle_atom_site_label_2
_geom_angle_atom_site_label_3
_geom_angle
_geom_angle_publ_flag
N2 Cd1 N1 91.47(10) yes
N2 Cd1 O6 138.07(10) yes
N1 Cd1 O6 127.43(11) yes
N2 Cd1 O5 165.52(12) yes
N1 Cd1 O5 83.75(11) yes
O6 Cd1 O5 52.16(11) yes
N2 Cd1 O3 101.75(10) yes
N1 Cd1 O3 69.64(10) yes
O6 Cd1 O3 81.48(10) yes
O5 Cd1 O3 89.42(12) yes
N2 Cd1 O8 87.88(11) yes
N1 Cd1 O8 133.87(10) yes
O6 Cd1 O8 76.09(12) yes
O5 Cd1 O8 85.66(11) yes
O3 Cd1 O8 154.93(10) yes
N2 Cd1 O4 71.36(9) yes
N1 Cd1 O4 126.54(10) yes
O6 Cd1 O4 72.42(9) yes
O5 Cd1 O4 122.27(10) yes
O3 Cd1 O4 65.46(8) yes
O8 Cd1 O4 96.74(9) yes
C6 C1 O1 114.7(3) ?
C6 C1 C2 121.8(4) ?
O1 C1 C2 123.4(4) ?
C3 C2 C1 119.1(4) ?
C3 C2 H2 120.4 ?
C1 C2 H2 120.4 ?
C2 C3 C4 120.8(4) ?
C2 C3 H3 119.6 ?
C4 C3 H3 119.6 ?
C3 C4 C5 119.6(4) ?
C3 C4 H4 120.2 ?
C5 C4 H4 120.2 ?
C4 C5 C6 121.1(4) ?
C4 C5 H5 119.4 ?
C6 C5 H5 119.4 ?
C1 C6 C5 117.5(3) ?
C1 C6 C15 120.6(3) ?
C5 C6 C15 121.9(4) ?
O1 C7 C8 118.0(4) ?
O1 C7 H7A 107.8 ?
C8 C7 H7A 107.8 ?
O1 C7 H7B 107.8 ?
C8 C7 H7B 107.8 ?
H7A C7 H7B 107.1 ?
O2 C8 C7 113.3(4) ?
O2 C8 H8A 108.9 ?
C7 C8 H8A 108.9 ?
O2 C8 H8B 108.9 ?
C7 C8 H8B 108.9 ?
H8A C8 H8B 107.7 ?
O2 C9 C10 124.3(4) ?
O2 C9 C14 114.7(3) ?
C10 C9 C14 121.0(4) ?
C9 C10 C11 118.9(4) ?
C9 C10 H10 120.5 ?
C11 C10 H10 120.5 ?
C12 C11 C10 121.1(4) ?
C12 C11 H11 119.4 ?
C10 C11 H11 119.4 ?
C11 C12 C13 119.5(4) ?
C11 C12 H12 120.3 ?
C13 C12 H12 120.3 ?
C12 C13 C14 120.7(4) ?
C12 C13 H13 119.6 ?
C14 C13 H13 119.6 ?
C9 C14 C13 118.7(4) ?
C9 C14 C16 120.0(3) ?
C13 C14 C16 121.3(3) ?
N1 C15 C6 115.7(3) ?
N1 C15 H15A 108.4 ?
C6 C15 H15A 108.4 ?
N1 C15 H15B 108.4 ?
C6 C15 H15B 108.4 ?
H15A C15 H15B 107.4 ?
N2 C16 C14 113.4(3) ?
N2 C16 H16A 108.9 ?
C14 C16 H16A 108.9 ?
N2 C16 H16B 108.9 ?
C14 C16 H16B 108.9 ?
H16A C16 H16B 107.7 ?
N1 C17 C18 110.6(3) ?
N1 C17 H17A 109.5 ?
C18 C17 H17A 109.5 ?
N1 C17 H17B 109.5 ?
C18 C17 H17B 109.5 ?
H17A C17 H17B 108.1 ?
O3 C18 C17 107.1(3) ?
O3 C18 H18A 110.3 ?
C17 C18 H18A 110.3 ?
O3 C18 H18B 110.3 ?
C17 C18 H18B 110.3 ?
H18A C18 H18B 108.6 ?
O3 C19 C20 106.5(3) ?
O3 C19 H19A 110.4 ?
C20 C19 H19A 110.4 ?
O3 C19 H19B 110.4 ?
C20 C19 H19B 110.4 ?
H19A C19 H19B 108.6 ?
O4 C20 C19 112.4(3) ?
O4 C20 H20A 109.1 ?
C19 C20 H20A 109.1 ?
O4 C20 H20B 109.1 ?
C19 C20 H20B 109.1 ?
H20A C20 H20B 107.9 ?
O4 C21 C22 108.5(3) ?
O4 C21 H21A 110.0 ?
C22 C21 H21A 110.0 ?
O4 C21 H21B 110.0 ?
C22 C21 H21B 110.0 ?
H21A C21 H21B 108.4 ?
N2 C22 C21 111.6(3) ?
N2 C22 H22A 109.3 ?
C21 C22 H22A 109.3 ?
N2 C22 H22B 109.3 ?
C21 C22 H22B 109.3 ?
H22A C22 H22B 108.0 ?
C17 N1 C15 112.6(3) ?
C17 N1 Cd1 107.7(2) ?
C15 N1 Cd1 113.0(2) ?
C17 N1 H1N 107(4) ?
C15 N1 H1N 110(4) ?
Cd1 N1 H1N 106(3) ?
C22 N2 C16 110.8(3) ?
C22 N2 Cd1 111.3(2) ?
C16 N2 Cd1 115.1(2) ?
C22 N2 H2N 110(4) ?
C16 N2 H2N 109(4) ?
Cd1 N2 H2N 101(4) ?
O10 N3 O9 115.9(12) ?
O10 N3 O8 117.9(3) ?
O9 N3 O8 124.8(13) ?
O10 N3 O11 125.5(13) ?
O8 N3 O11 115.0(12) ?
O7 N4 O6 122.5(4) ?
O7 N4 O5 121.5(4) ?
O6 N4 O5 116.0(4) ?
C7 O1 C1 121.9(3) ?
C9 O2 C8 121.2(3) ?
C19 O3 C18 114.7(3) ?
C19 O3 Cd1 123.4(2) ?
C18 O3 Cd1 117.1(2) ?
C20 O4 C21 113.4(3) ?
C20 O4 Cd1 110.5(2) ?
C21 O4 Cd1 109.0(2) ?
N4 O5 Cd1 95.4(2) ?
N4 O6 Cd1 96.3(2) ?
N3 O8 Cd1 101.7(2) ?
O11 O9 N3 77(5) ?
O9 O11 N3 77(4) ?

loop_
_geom_bond_atom_site_label_1
_geom_bond_atom_site_label_2
_geom_bond_distance
_geom_bond_publ_flag
Cd1 N2 2.348(3) yes
Cd1 N1 2.369(3) yes
Cd1 O6 2.399(3) yes
Cd1 O5 2.415(3) yes
Cd1 O3 2.430(3) yes
Cd1 O8 2.433(3) yes
Cd1 O4 2.523(2) yes
Cd1 O10 2.673(2) yes
C1 C6 1.380(5) ?
C1 O1 1.382(5) ?
C1 C2 1.383(5) ?
C2 C3 1.364(6) ?
C2 H2 0.9300 ?
C3 C4 1.370(6) ?
C3 H3 0.9300 ?
C4 C5 1.378(6) ?
C4 H4 0.9300 ?
C5 C6 1.389(5) ?
C5 H5 0.9300 ?
C6 C15 1.504(5) ?
C7 O1 1.315(6) ?
C7 C8 1.445(6) ?
C7 H7A 0.9700 ?
C7 H7B 0.9700 ?
C8 O2 1.384(5) ?
C8 H8A 0.9700 ?
C8 H8B 0.9700 ?
C9 O2 1.364(5) ?
C9 C10 1.377(6) ?
C9 C14 1.387(5) ?
C10 C11 1.387(6) ?
C10 H10 0.9300 ?
C11 C12 1.366(6) ?
C11 H11 0.9300 ?
C12 C13 1.381(6) ?
C12 H12 0.9300 ?
C13 C14 1.389(5) ?
C13 H13 0.9300 ?
C14 C16 1.508(5) ?
C15 N1 1.476(5) ?
C15 H15A 0.9700 ?
C15 H15B 0.9700 ?
C16 N2 1.484(5) ?
C16 H16A 0.9700 ?
C16 H16B 0.9700 ?
C17 N1 1.475(5) ?
C17 C18 1.503(6) ?
C17 H17A 0.9700 ?
C17 H17B 0.9700 ?
C18 O3 1.418(5) ?
C18 H18A 0.9700 ?
C18 H18B 0.9700 ?
C19 O3 1.417(5) ?
C19 C20 1.499(6) ?
C19 H19A 0.9700 ?
C19 H19B 0.9700 ?
C20 O4 1.425(5) ?
C20 H20A 0.9700 ?
C20 H20B 0.9700 ?
C21 O4 1.439(4) ?
C21 C22 1.477(6) ?
C21 H21A 0.9700 ?
C21 H21B 0.9700 ?
C22 N2 1.477(5) ?
C22 H22A 0.9700 ?
C22 H22B 0.9700 ?
N1 H1N 0.90(6) ?
N2 H2N 0.81(6) ?
N3 O10 1.219(4) ?
N3 O9 1.24(2) ?
N3 O8 1.245(4) ?
N3 O11 1.25(2) ?
N4 O7 1.207(4) ?
N4 O6 1.245(4) ?
N4 O5 1.250(5) ?
O9 O11 0.57(2) ?

loop_
_geom_torsion_atom_site_label_1
_geom_torsion_atom_site_label_2
_geom_torsion_atom_site_label_3
_geom_torsion_atom_site_label_4
_geom_torsion
C6 C1 C2 C3 2.1(7)
O1 C1 C2 C3 178.4(4)
C1 C2 C3 C4 0.4(7)
C2 C3 C4 C5 -1.4(7)
C3 C4 C5 C6 0.0(6)
O1 C1 C6 C5 -180.0(4)
C2 C1 C6 C5 -3.4(6)
O1 C1 C6 C15 -3.1(6)
C2 C1 C6 C15 173.5(4)
C4 C5 C6 C1 2.3(6)
C4 C5 C6 C15 -174.6(4)
O1 C7 C8 O2 18.3(10)
O2 C9 C10 C11 -176.8(4)
C14 C9 C10 C11 0.7(7)
C9 C10 C11 C12 -1.5(7)
C10 C11 C12 C13 1.5(7)
C11 C12 C13 C14 -0.7(6)
O2 C9 C14 C13 177.8(4)
C10 C9 C14 C13 0.1(6)
O2 C9 C14 C16 -3.8(5)
C10 C9 C14 C16 178.5(4)
C12 C13 C14 C9 -0.1(6)
C12 C13 C14 C16 -178.5(4)
C1 C6 C15 N1 68.8(5)
C5 C6 C15 N1 -114.5(4)
C9 C14 C16 N2 -80.7(4)
C13 C14 C16 N2 97.7(4)
N1 C17 C18 O3 -54.4(5)
O3 C19 C20 O4 48.3(5)
O4 C21 C22 N2 61.4(4)
C18 C17 N1 C15 -177.6(3)
C18 C17 N1 Cd1 57.3(3)
C6 C15 N1 C17 63.5(4)
C6 C15 N1 Cd1 -174.3(3)
N2 Cd1 N1 C17 -132.3(2)
O6 Cd1 N1 C17 30.8(3)
O5 Cd1 N1 C17 61.4(2)
O3 Cd1 N1 C17 -30.3(2)
O8 Cd1 N1 C17 139.2(2)
O4 Cd1 N1 C17 -64.6(3)
N2 Cd1 N1 C15 102.8(3)
O6 Cd1 N1 C15 -94.1(3)
O5 Cd1 N1 C15 -63.5(3)
O3 Cd1 N1 C15 -155.2(3)
O8 Cd1 N1 C15 14.3(3)
O4 Cd1 N1 C15 170.5(2)
C21 C22 N2 C16 -176.0(3)
C21 C22 N2 Cd1 -46.6(3)
C14 C16 N2 C22 -62.8(4)
C14 C16 N2 Cd1 169.9(2)
N1 Cd1 N2 C22 144.3(2)
O6 Cd1 N2 C22 -15.5(3)
O5 Cd1 N2 C22 -145.3(4)
O3 Cd1 N2 C22 74.8(2)
O8 Cd1 N2 C22 -81.9(2)
O4 Cd1 N2 C22 16.0(2)
N1 Cd1 N2 C16 -88.7(2)
O6 Cd1 N2 C16 111.5(2)
O5 Cd1 N2 C16 -18.3(5)
O3 Cd1 N2 C16 -158.2(2)
O8 Cd1 N2 C16 45.2(2)
O4 Cd1 N2 C16 143.0(2)
C8 C7 O1 C1 -178.4(5)
C6 C1 O1 C7 -170.9(6)
C2 C1 O1 C7 12.6(8)
C10 C9 O2 C8 -20.9(7)
C14 C9 O2 C8 161.5(4)
C7 C8 O2 C9 173.2(6)
C20 C19 O3 C18 -177.5(3)
C20 C19 O3 Cd1 -22.8(4)
C17 C18 O3 C19 -178.7(4)
C17 C18 O3 Cd1 24.9(4)
N2 Cd1 O3 C19 -64.3(3)
N1 Cd1 O3 C19 -151.5(3)
O6 Cd1 O3 C19 73.2(3)
O5 Cd1 O3 C19 125.0(3)
O8 Cd1 O3 C19 46.5(4)
O4 Cd1 O3 C19 -1.3(3)
N2 Cd1 O3 C18 89.8(3)
N1 Cd1 O3 C18 2.7(3)
O6 Cd1 O3 C18 -132.7(3)
O5 Cd1 O3 C18 -80.9(3)
O8 Cd1 O3 C18 -159.3(3)
O4 Cd1 O3 C18 152.8(3)
C19 C20 O4 C21 71.5(4)
C19 C20 O4 Cd1 -51.3(4)
C22 C21 O4 C20 -166.5(3)
C22 C21 O4 Cd1 -43.0(3)
N2 Cd1 O4 C20 140.1(2)
N1 Cd1 O4 C20 62.6(3)
O6 Cd1 O4 C20 -61.4(2)
O5 Cd1 O4 C20 -45.4(3)
O3 Cd1 O4 C20 27.1(2)
O8 Cd1 O4 C20 -134.5(2)
N2 Cd1 O4 C21 14.8(2)
N1 Cd1 O4 C21 -62.7(2)
O6 Cd1 O4 C21 173.3(2)
O5 Cd1 O4 C21 -170.7(2)
O3 Cd1 O4 C21 -98.2(2)
O8 Cd1 O4 C21 100.2(2)
O7 N4 O5 Cd1 179.6(4)
O6 N4 O5 Cd1 -2.4(4)
N2 Cd1 O5 N4 140.9(4)
N1 Cd1 O5 N4 -147.8(3)
O6 Cd1 O5 N4 1.4(2)
O3 Cd1 O5 N4 -78.2(3)
O8 Cd1 O5 N4 77.1(3)
O4 Cd1 O5 N4 -18.1(3)
O7 N4 O6 Cd1 -179.6(4)
O5 N4 O6 Cd1 2.4(4)
N2 Cd1 O6 N4 -167.3(2)
N1 Cd1 O6 N4 38.4(3)
O5 Cd1 O6 N4 -1.4(2)
O3 Cd1 O6 N4 94.5(2)
O8 Cd1 O6 N4 -96.8(2)
O4 Cd1 O6 N4 161.4(2)
O10 N3 O8 Cd1 12.1(4)
O9 N3 O8 Cd1 -153.4(9)
O11 N3 O8 Cd1 178.3(10)
N2 Cd1 O8 N3 -99.4(3)
N1 Cd1 O8 N3 -9.4(3)
O6 Cd1 O8 N3 119.7(3)
O5 Cd1 O8 N3 67.6(3)
O3 Cd1 O8 N3 146.9(3)
O4 Cd1 O8 N3 -170.4(3)
O10 N3 O9 O11 118(5)
O8 N3 O9 O11 -76(6)
O10 N3 O11 O9 -76(6)
O8 N3 O11 O9 118(5)
